data_7063799
loop_
_publ_author_name
'Podjed, Nina'
'Uranjek, Zarja'
'Cerc Koro\<sec, Romana'
'Hrast Rambaher, Martina'
'Golob, Majda'
'Modec, Barbara'

_publ_section_title
;
 On zinc(ii) coordination chemistry with furosemide: a journey from a
 mononuclear complex to a coordination polymer
;
_journal_issue 22
_journal_name_full 'New Journal of Chemistry'
_journal_page_first 9113
_journal_page_last 9122
_journal_paper_doi 10.1039/D5NJ01438G
_journal_volume 49
_journal_year 2025
_chemical_formula_moiety 'C24 H26 Cl2 N6 O10 S2 Zn'
_chemical_formula_sum 'C24 H26 Cl2 N6 O10 S2 Zn'
_chemical_formula_weight 758.90
_space_group_crystal_system monoclinic
_space_group_IT_number 15
_space_group_name_Hall '-C 2yc'
_space_group_name_H-M_alt 'C 1 2/c 1'
_atom_sites_solution_hydrogens mixed
_atom_sites_solution_primary dual
_audit_creation_date 2024-08-19
_audit_creation_method
;
Olex2 1.5
(compiled 2023.08.24 svn.re1ec1418 for OlexSys, GUI svn.r6817)
;
_audit_update_record
;
2025-01-30 deposited with the CCDC.	2025-04-28 downloaded from the CCDC.
;
_cell_angle_alpha 90
_cell_angle_beta 93.393(2)
_cell_angle_gamma 90
_cell_formula_units_Z 4
_cell_length_a 21.5516(5)
_cell_length_b 4.83840(10)
_cell_length_c 28.6806(7)
_cell_measurement_reflns_used 4405
_cell_measurement_temperature 150.00(10)
_cell_measurement_theta_max 74.8680
_cell_measurement_theta_min 4.0720
_cell_volume 2985.43(12)
_computing_cell_refinement 'CrysAlisPro 1.171.43.95a (Rigaku OD, 2023)'
_computing_data_collection 'CrysAlisPro 1.171.43.95a (Rigaku OD, 2023)'
_computing_data_reduction 'CrysAlisPro 1.171.43.95a (Rigaku OD, 2023)'
_computing_molecular_graphics 'Olex2 1.5 (Dolomanov et al., 2009)'
_computing_publication_material 'Olex2 1.5 (Dolomanov et al., 2009)'
_computing_structure_refinement 'SHELXL 2018/3 (Sheldrick, 2015)'
_computing_structure_solution 'SHELXT 2018/2 (Sheldrick, 2018)'
_diffrn_ambient_environment N~2~
_diffrn_ambient_temperature 150.00(10)
_diffrn_detector 'CCD plate'
_diffrn_detector_area_resol_mean 10.4933
_diffrn_detector_type Atlas
_diffrn_measured_fraction_theta_full 1.000
_diffrn_measured_fraction_theta_max 0.979
_diffrn_measurement_details
;
List of Runs (angles in degrees, time in seconds):

  # Type    Start    End  Width  t~exp~   \w     \q     \k     \f   Frames
#--------------------------------------------------------------------------
  1  \w   -113.00 -30.00   1.00    1.00    --  -41.63 -57.00 150.00   83
  2  \w    -69.00  35.00   1.00    1.00    --  -41.63  77.00 -90.00  104
  3  \w      7.00  73.00   1.00    1.00    --   41.63 -77.00  60.00   66
  4  \w     15.00 113.00   1.00    1.00    --   41.63  57.00  30.00   98
  5  \w    117.00 169.00   1.00    2.00    --  108.63  77.00-180.00   52
  6  \w     78.00 114.00   1.00    2.00    --  108.63 -61.00-120.00   36
  7  \w     80.00 178.00   1.00    2.00    --  108.63  30.00 -30.00   98
  8  \w     55.00 105.00   1.00    2.00    --  108.63 -94.00-150.00   50
  9  \w     37.00  74.00   1.00    2.00    --  108.63 -45.00  30.00   37
 10  \w     54.00 105.00   1.00    2.00    --  108.63 -94.00 -90.00   51
 11  \w     36.00 130.00   1.00    2.00    --  108.63 -45.00  90.00   94
 12  \w     39.00 104.00   1.00    2.00    --  108.63-125.00  30.00   65
 13  \w    133.00 158.00   1.00    2.00    --  108.63  77.00  60.00   25
 14  \w     57.00 104.00   1.00    2.00    --  108.63 -94.00 120.00   47
 15  \w     84.00 178.00   1.00    2.00    --  108.63  61.00-120.00   94
 16  \w     26.00 106.00   1.00    2.00    --  108.63 -94.00  30.00   80
;
_diffrn_measurement_device 'four-circle diffractometer'
_diffrn_measurement_device_type 'SuperNova, Dual, Cu at home/near, Atlas'
_diffrn_measurement_method '\w scans'
_diffrn_orient_matrix_type 'CrysAlisPro convention (1999,Acta A55,543-557)'
_diffrn_orient_matrix_UB_11 -0.0133070000
_diffrn_orient_matrix_UB_12 0.1110867000
_diffrn_orient_matrix_UB_13 0.0487523000
_diffrn_orient_matrix_UB_21 0.0509906000
_diffrn_orient_matrix_UB_22 -0.1899565000
_diffrn_orient_matrix_UB_23 0.0221938000
_diffrn_orient_matrix_UB_31 0.0484692000
_diffrn_orient_matrix_UB_32 0.2300746000
_diffrn_orient_matrix_UB_33 -0.0052416000
_diffrn_radiation_monochromator mirror
_diffrn_radiation_probe x-ray
_diffrn_radiation_type 'Cu K\a'
_diffrn_radiation_wavelength 1.54184
_diffrn_reflns_av_R_equivalents 0.0487
_diffrn_reflns_av_unetI/netI 0.0454
_diffrn_reflns_Laue_measured_fraction_full 1.000
_diffrn_reflns_Laue_measured_fraction_max 0.979
_diffrn_reflns_limit_h_max 26
_diffrn_reflns_limit_h_min -21
_diffrn_reflns_limit_k_max 6
_diffrn_reflns_limit_k_min -5
_diffrn_reflns_limit_l_max 35
_diffrn_reflns_limit_l_min -34
_diffrn_reflns_number 9361
_diffrn_reflns_point_group_measured_fraction_full 1.000
_diffrn_reflns_point_group_measured_fraction_max 0.979
_diffrn_reflns_theta_full 67.684
_diffrn_reflns_theta_max 74.738
_diffrn_reflns_theta_min 3.087
_diffrn_source 'micro-focus sealed X-ray tube'
_diffrn_source_type 'SuperNova (Cu) X-ray Source'
_exptl_absorpt_coefficient_mu 4.684
_exptl_absorpt_correction_T_max 1.00000
_exptl_absorpt_correction_T_min 0.09216
_exptl_absorpt_correction_type multi-scan
_exptl_absorpt_process_details
;
CrysAlisPro 1.171.43.95a (Rigaku Oxford Diffraction, 2023)
Empirical absorption correction using spherical harmonics,
implemented in SCALE3 ABSPACK scaling algorithm.
;
_exptl_crystal_colour colourless
_exptl_crystal_density_diffrn 1.688
_exptl_crystal_description plate
_exptl_crystal_F_000 1552
_exptl_crystal_size_max 0.25
_exptl_crystal_size_mid 0.1
_exptl_crystal_size_min 0.05
_refine_diff_density_max 0.382
_refine_diff_density_min -0.682
_refine_diff_density_rms 0.087
_refine_ls_extinction_method none
_refine_ls_goodness_of_fit_ref 1.059
_refine_ls_hydrogen_treatment mixed
_refine_ls_matrix_type full
_refine_ls_number_parameters 228
_refine_ls_number_reflns 2991
_refine_ls_number_restraints 3
_refine_ls_restrained_S_all 1.059
_refine_ls_R_factor_all 0.0440
_refine_ls_R_factor_gt 0.0358
_refine_ls_shift/su_max 0.000
_refine_ls_shift/su_mean 0.000
_refine_ls_structure_factor_coef Fsqd
_refine_ls_weighting_details 'w=1/[\s^2^(Fo^2^)+(0.0478P)^2^+1.9532P] where P=(Fo^2^+2Fc^2^)/3'
_refine_ls_weighting_scheme calc
_refine_ls_wR_factor_gt 0.0883
_refine_ls_wR_factor_ref 0.0956
_reflns_Friedel_coverage 0.000
_reflns_number_gt 2564
_reflns_number_total 2991
_reflns_threshold_expression 'I > 2\s(I)'
_cod_data_source_file d5nj01438g2.cif
_cod_data_source_block 1
_cod_depositor_comments 'Adding full bibliography for 7063799--7063801.cif.'
_cod_database_code 7063799
_shelx_shelxl_version_number 2018/3
_shelx_space_group_comment
;
The symmetry employed for this shelxl refinement is uniquely defined
by the following loop, which should always be used as a source of
symmetry information in preference to the above space-group names.
They are only intended as comments.
;
_shelx_estimated_absorpt_t_max 0.800
_shelx_estimated_absorpt_t_min 0.387
_olex2_refinement_description
;
1. Fixed Uiso
 At 1.2 times of:
  All C(H) groups, All C(H,H) groups
2. Restrained distances
 N2-H2C \\sim N2-H2A \\sim N2-H2B
 with sigma of 0.02
3.a Secondary CH2 refined with riding coordinates:
 C10A(H10A,H10B)
3.b Aromatic/amide H refined with riding coordinates:
 C12(H12), C12A(H12A), C13A(H13A), C14A(H14A), C15(H15)
;
_oxdiff_exptl_absorpt_empirical_details
;
Empirical correction (ABSPACK) includes:
- Absorption correction using spherical harmonics
- Frame scaling
;
_oxdiff_exptl_absorpt_empirical_full_max 5.719
_oxdiff_exptl_absorpt_empirical_full_min 0.452

loop_
_space_group_symop_operation_xyz
'x, y, z'
'-x, y, -z+1/2'
'x+1/2, y+1/2, z'
'-x+1/2, y+1/2, -z+1/2'
'-x, -y, -z'
'x, -y, z-1/2'
'-x+1/2, -y+1/2, -z'
'x+1/2, -y+1/2, z-1/2'

loop_
_atom_site_label
_atom_site_type_symbol
_atom_site_fract_x
_atom_site_fract_y
_atom_site_fract_z
_atom_site_U_iso_or_equiv
_atom_site_adp_type
_atom_site_occupancy
_atom_site_site_symmetry_order
_atom_site_calc_flag
_atom_site_refinement_flags_posn
_atom_site_refinement_flags_adp
_atom_site_refinement_flags_occupancy
_atom_site_disorder_assembly
_atom_site_disorder_group
Zn1 Zn 0.500000 1.01498(9) 0.250000 0.01595(13) Uani 1 2 d S T P . .
Cl1 Cl 0.25331(3) 0.05167(13) 0.41180(2) 0.02322(15) Uani 1 1 d . . . . .
S1 S 0.22060(2) 0.40900(10) 0.31753(2) 0.01338(14) Uani 1 1 d . . . . .
O1 O 0.43854(8) 0.7953(4) 0.28182(6) 0.0240(4) Uani 1 1 d . . . . .
O11 O 0.50771(8) 0.7118(4) 0.34086(7) 0.0244(4) Uani 1 1 d . . . . .
O12 O 0.58130(9) 0.3585(4) 0.48955(8) 0.0314(5) Uani 1 1 d . . . . .
O13 O 0.22534(8) 0.5501(3) 0.27369(6) 0.0170(3) Uani 1 1 d . . . . .
O14 O 0.18011(8) 0.5258(3) 0.35046(6) 0.0194(4) Uani 1 1 d . . . . .
N1 N 0.47667(10) 0.3579(5) 0.40667(8) 0.0227(4) Uani 1 1 d . . . . .
H1 H 0.5035(15) 0.446(7) 0.3964(12) 0.021(8) Uiso 1 1 d . . . . .
N2 N 0.56256(10) 1.2377(5) 0.28902(9) 0.0256(5) Uani 1 1 d D . . . .
H2A H 0.5487(16) 1.371(7) 0.3050(12) 0.040(10) Uiso 1 1 d D . . . .
H2B H 0.5800(16) 1.125(7) 0.3076(12) 0.038(10) Uiso 1 1 d D . . . .
H2C H 0.587(2) 1.294(14) 0.2694(18) 0.12(2) Uiso 1 1 d D . . . .
N11 N 0.19537(10) 0.1028(4) 0.30540(8) 0.0162(4) Uani 1 1 d . . . . .
H11A H 0.2134(14) 0.040(6) 0.2851(12) 0.018(8) Uiso 1 1 d . . . . .
H11B H 0.1856(15) 0.023(7) 0.3290(13) 0.024(8) Uiso 1 1 d . . . . .
C10 C 0.45420(10) 0.6917(5) 0.32165(9) 0.0177(5) Uani 1 1 d . . . . .
C10A C 0.49343(11) 0.1622(6) 0.44392(10) 0.0235(5) Uani 1 1 d . . . . .
H10A H 0.481289 -0.026488 0.433626 0.028 Uiso 1 1 calc R U . . .
H10B H 0.470265 0.207752 0.471714 0.028 Uiso 1 1 calc R U . . .
C11 C 0.40489(10) 0.5324(5) 0.34501(9) 0.0157(4) Uani 1 1 d . . . . .
C11A C 0.56120(11) 0.1683(5) 0.45678(9) 0.0205(5) Uani 1 1 d . . . . .
C12 C 0.34432(11) 0.5351(4) 0.32489(8) 0.0153(4) Uani 1 1 d . . . . .
H12 H 0.335673 0.639545 0.297224 0.018 Uiso 1 1 calc R U . . .
C12A C 0.60931(13) 0.0162(6) 0.44385(10) 0.0279(6) Uani 1 1 d . . . . .
H12A H 0.607814 -0.130087 0.421722 0.034 Uiso 1 1 calc R U . . .
C13 C 0.29617(10) 0.3899(5) 0.34396(8) 0.0153(4) Uani 1 1 d . . . . .
C13A C 0.66327(12) 0.1172(6) 0.46986(11) 0.0298(6) Uani 1 1 d . . . . .
H13A H 0.704662 0.051802 0.468306 0.036 Uiso 1 1 calc R U . . .
C14 C 0.31037(11) 0.2352(5) 0.38472(8) 0.0171(4) Uani 1 1 d . . . . .
C14A C 0.64419(13) 0.3195(7) 0.49649(11) 0.0336(6) Uani 1 1 d . . . . .
H14A H 0.670515 0.423802 0.517595 0.040 Uiso 1 1 calc R U . . .
C15 C 0.36994(11) 0.2213(5) 0.40482(9) 0.0195(5) Uani 1 1 d . . . . .
H15 H 0.378278 0.109536 0.431696 0.023 Uiso 1 1 calc R U . . .
C16 C 0.41876(11) 0.3711(5) 0.38593(9) 0.0177(5) Uani 1 1 d . . . . .

loop_
_atom_site_aniso_label
_atom_site_aniso_U_11
_atom_site_aniso_U_22
_atom_site_aniso_U_33
_atom_site_aniso_U_23
_atom_site_aniso_U_13
_atom_site_aniso_U_12
Zn1 0.0115(2) 0.0186(2) 0.0179(3) 0.000 0.00189(16) 0.000
Cl1 0.0175(3) 0.0321(3) 0.0200(3) 0.0098(2) 0.0008(2) -0.0073(2)
S1 0.0124(2) 0.0130(2) 0.0148(3) 0.00021(18) 0.00121(19) 0.00015(17)
O1 0.0174(8) 0.0345(9) 0.0201(10) 0.0094(7) 0.0000(7) -0.0071(7)
O11 0.0140(8) 0.0337(9) 0.0252(10) 0.0075(8) -0.0007(7) -0.0070(7)
O12 0.0218(9) 0.0350(10) 0.0366(12) -0.0101(9) -0.0053(8) 0.0028(8)
O13 0.0180(8) 0.0172(7) 0.0159(8) 0.0029(6) 0.0020(6) 0.0006(6)
O14 0.0178(8) 0.0199(8) 0.0211(9) -0.0021(6) 0.0054(7) 0.0018(6)
N1 0.0140(10) 0.0315(11) 0.0224(12) 0.0109(9) -0.0017(8) -0.0040(8)
N2 0.0167(10) 0.0278(11) 0.0320(14) -0.0044(10) -0.0025(9) 0.0017(8)
N11 0.0190(10) 0.0130(9) 0.0166(11) -0.0010(8) 0.0010(8) -0.0040(7)
C10 0.0154(11) 0.0197(10) 0.0182(12) -0.0008(9) 0.0026(9) -0.0009(8)
C10A 0.0172(11) 0.0306(12) 0.0224(13) 0.0064(10) -0.0021(9) -0.0005(9)
C11 0.0142(11) 0.0176(10) 0.0152(12) 0.0009(8) 0.0017(9) -0.0019(8)
C11A 0.0203(12) 0.0263(12) 0.0146(12) 0.0051(9) -0.0014(9) -0.0020(9)
C12 0.0172(11) 0.0162(10) 0.0125(11) -0.0004(8) 0.0012(9) -0.0008(8)
C12A 0.0238(13) 0.0359(14) 0.0243(14) -0.0034(11) 0.0039(11) -0.0015(11)
C13 0.0136(10) 0.0170(10) 0.0152(11) -0.0002(8) 0.0003(8) 0.0011(8)
C13A 0.0176(12) 0.0386(14) 0.0332(16) 0.0070(12) 0.0014(11) 0.0008(10)
C14 0.0169(11) 0.0197(10) 0.0150(11) 0.0004(9) 0.0034(9) -0.0031(8)
C14A 0.0207(13) 0.0463(16) 0.0325(16) -0.0022(13) -0.0083(11) -0.0002(11)
C15 0.0182(11) 0.0243(11) 0.0158(12) 0.0036(9) 0.0000(9) -0.0025(9)
C16 0.0154(11) 0.0221(11) 0.0156(12) 0.0002(9) -0.0005(9) -0.0004(8)

loop_
_atom_type_symbol
_atom_type_description
_atom_type_scat_dispersion_real
_atom_type_scat_dispersion_imag
_atom_type_scat_source
C C 0.0181 0.0091 'International Tables Vol C Tables 4.2.6.8 and 6.1.1.4'
H H 0.0000 0.0000 'International Tables Vol C Tables 4.2.6.8 and 6.1.1.4'
Cl Cl 0.3639 0.7018 'International Tables Vol C Tables 4.2.6.8 and 6.1.1.4'
N N 0.0311 0.0180 'International Tables Vol C Tables 4.2.6.8 and 6.1.1.4'
O O 0.0492 0.0322 'International Tables Vol C Tables 4.2.6.8 and 6.1.1.4'
S S 0.3331 0.5567 'International Tables Vol C Tables 4.2.6.8 and 6.1.1.4'
Zn Zn -1.5491 0.6778 'International Tables Vol C Tables 4.2.6.8 and 6.1.1.4'

loop_
_geom_angle_atom_site_label_1
_geom_angle_atom_site_label_2
_geom_angle_atom_site_label_3
_geom_angle
_geom_angle_site_symmetry_1
_geom_angle_site_symmetry_3
_geom_angle_publ_flag
O1 Zn1 O1 114.51(12) . 2_655 ?
O1 Zn1 N2 118.63(9) 2_655 2_655 ?
O1 Zn1 N2 118.63(9) . . ?
O1 Zn1 N2 95.74(9) . 2_655 ?
O1 Zn1 N2 95.74(9) 2_655 . ?
N2 Zn1 N2 115.27(14) 2_655 . ?
O13 S1 N11 106.75(11) . . ?
O13 S1 C13 106.85(11) . . ?
O14 S1 O13 117.66(10) . . ?
O14 S1 N11 107.05(11) . . ?
O14 S1 C13 108.67(11) . . ?
N11 S1 C13 109.71(11) . . ?
C10 O1 Zn1 118.63(15) . . ?
C11A O12 C14A 106.1(2) . . ?
C10A N1 H1 118(2) . . ?
C16 N1 H1 119(2) . . ?
C16 N1 C10A 122.4(2) . . ?
Zn1 N2 H2A 117(2) . . ?
Zn1 N2 H2B 105(3) . . ?
Zn1 N2 H2C 103(5) . . ?
H2A N2 H2B 108(3) . . ?
H2A N2 H2C 112(5) . . ?
H2B N2 H2C 111(5) . . ?
S1 N11 H11A 110(2) . . ?
S1 N11 H11B 111(2) . . ?
H11A N11 H11B 127(3) . . ?
O1 C10 C11 116.4(2) . . ?
O11 C10 O1 123.5(2) . . ?
O11 C10 C11 120.1(2) . . ?
N1 C10A H10A 109.3 . . ?
N1 C10A H10B 109.3 . . ?
N1 C10A C11A 111.5(2) . . ?
H10A C10A H10B 108.0 . . ?
C11A C10A H10A 109.3 . . ?
C11A C10A H10B 109.3 . . ?
C12 C11 C10 118.7(2) . . ?
C12 C11 C16 119.4(2) . . ?
C16 C11 C10 121.9(2) . . ?
O12 C11A C10A 116.8(2) . . ?
C12A C11A O12 109.9(2) . . ?
C12A C11A C10A 133.2(3) . . ?
C11 C12 H12 118.9 . . ?
C13 C12 C11 122.3(2) . . ?
C13 C12 H12 118.9 . . ?
C11A C12A H12A 126.7 . . ?
C11A C12A C13A 106.6(3) . . ?
C13A C12A H12A 126.7 . . ?
C12 C13 S1 119.84(18) . . ?
C12 C13 C14 117.7(2) . . ?
C14 C13 S1 122.48(18) . . ?
C12A C13A H13A 126.8 . . ?
C14A C13A C12A 106.4(2) . . ?
C14A C13A H13A 126.8 . . ?
C13 C14 Cl1 121.25(18) . . ?
C15 C14 Cl1 117.05(19) . . ?
C15 C14 C13 121.7(2) . . ?
O12 C14A H14A 124.6 . . ?
C13A C14A O12 110.9(2) . . ?
C13A C14A H14A 124.6 . . ?
C14 C15 H15 119.6 . . ?
C14 C15 C16 120.8(2) . . ?
C16 C15 H15 119.6 . . ?
N1 C16 C11 122.1(2) . . ?
N1 C16 C15 119.8(2) . . ?
C15 C16 C11 118.2(2) . . ?

loop_
_geom_bond_atom_site_label_1
_geom_bond_atom_site_label_2
_geom_bond_distance
_geom_bond_site_symmetry_2
_geom_bond_publ_flag
Zn1 O1 1.9647(17) . ?
Zn1 O1 1.9647(17) 2_655 ?
Zn1 N2 2.013(2) 2_655 ?
Zn1 N2 2.013(2) . ?
Cl1 C14 1.737(2) . ?
S1 O13 1.4396(18) . ?
S1 O14 1.4389(18) . ?
S1 N11 1.6091(19) . ?
S1 C13 1.758(2) . ?
O1 C10 1.275(3) . ?
O11 C10 1.252(3) . ?
O12 C11A 1.367(3) . ?
O12 C14A 1.371(3) . ?
N1 H1 0.79(3) . ?
N1 C10A 1.457(3) . ?
N1 C16 1.352(3) . ?
N2 H2A 0.86(2) . ?
N2 H2B 0.84(2) . ?
N2 H2C 0.84(3) . ?
N11 H11A 0.78(3) . ?
N11 H11B 0.82(4) . ?
C10 C11 1.502(3) . ?
C10A H10A 0.9900 . ?
C10A H10B 0.9900 . ?
C10A C11A 1.486(3) . ?
C11 C12 1.396(3) . ?
C11 C16 1.426(3) . ?
C11A C12A 1.341(4) . ?
C12 H12 0.9500 . ?
C12 C13 1.392(3) . ?
C12A H12A 0.9500 . ?
C12A C13A 1.430(4) . ?
C13 C14 1.406(3) . ?
C13A H13A 0.9500 . ?
C13A C14A 1.322(4) . ?
C14 C15 1.378(3) . ?
C14A H14A 0.9500 . ?
C15 H15 0.9500 . ?
C15 C16 1.412(3) . ?

loop_
_geom_hbond_atom_site_label_D
_geom_hbond_atom_site_label_H
_geom_hbond_atom_site_label_A
_geom_hbond_distance_DH
_geom_hbond_distance_HA
_geom_hbond_distance_DA
_geom_hbond_angle_DHA
_geom_hbond_site_symmetry_A
_geom_hbond_publ_flag
N1 H1 O11 0.79(3) 2.05(3) 2.663(3) 134(3) . yes
N2 H2A O11 0.86(2) 2.16(2) 3.013(3) 175(4) 1_565 yes
N11 H11A O13 0.78(3) 2.41(3) 2.910(3) 123(3) 1_545 yes
N11 H11A O13 0.78(3) 2.20(3) 2.931(3) 155(3) 4_545 yes

loop_
_geom_torsion_atom_site_label_1
_geom_torsion_atom_site_label_2
_geom_torsion_atom_site_label_3
_geom_torsion_atom_site_label_4
_geom_torsion
_geom_torsion_site_symmetry_1
_geom_torsion_site_symmetry_2
_geom_torsion_site_symmetry_3
_geom_torsion_site_symmetry_4
_geom_torsion_publ_flag
Zn1 O1 C10 O11 -3.3(3) . . . . ?
Zn1 O1 C10 C11 178.34(15) . . . . ?
Cl1 C14 C15 C16 -177.99(19) . . . . ?
S1 C13 C14 Cl1 -0.1(3) . . . . ?
S1 C13 C14 C15 179.63(19) . . . . ?
O1 C10 C11 C12 -7.4(3) . . . . ?
O1 C10 C11 C16 170.1(2) . . . . ?
O11 C10 C11 C12 174.2(2) . . . . ?
O11 C10 C11 C16 -8.3(4) . . . . ?
O12 C11A C12A C13A -0.3(3) . . . . ?
O13 S1 C13 C12 9.1(2) . . . . ?
O13 S1 C13 C14 -171.96(19) . . . . ?
O14 S1 C13 C12 -118.78(19) . . . . ?
O14 S1 C13 C14 60.1(2) . . . . ?
N1 C10A C11A O12 87.0(3) . . . . ?
N1 C10A C11A C12A -95.5(4) . . . . ?
N11 S1 C13 C12 124.5(2) . . . . ?
N11 S1 C13 C14 -56.6(2) . . . . ?
C10 C11 C12 C13 179.1(2) . . . . ?
C10 C11 C16 N1 1.7(4) . . . . ?
C10 C11 C16 C15 -178.1(2) . . . . ?
C10A N1 C16 C11 -170.3(2) . . . . ?
C10A N1 C16 C15 9.5(4) . . . . ?
C10A C11A C12A C13A -178.0(3) . . . . ?
C11 C12 C13 S1 178.50(18) . . . . ?
C11 C12 C13 C14 -0.5(3) . . . . ?
C11A O12 C14A C13A 0.0(3) . . . . ?
C11A C12A C13A C14A 0.3(3) . . . . ?
C12 C11 C16 N1 179.2(2) . . . . ?
C12 C11 C16 C15 -0.6(3) . . . . ?
C12 C13 C14 Cl1 178.87(17) . . . . ?
C12 C13 C14 C15 -1.4(4) . . . . ?
C12A C13A C14A O12 -0.2(4) . . . . ?
C13 C14 C15 C16 2.3(4) . . . . ?
C14 C15 C16 N1 178.9(2) . . . . ?
C14 C15 C16 C11 -1.2(4) . . . . ?
C14A O12 C11A C10A 178.3(2) . . . . ?
C14A O12 C11A C12A 0.2(3) . . . . ?
C16 N1 C10A C11A 173.4(2) . . . . ?
C16 C11 C12 C13 1.5(4) . . . . ?
